data_7050417
loop_
_publ_author_name
'Pal, Pankaj K.'
'Drew, Michael G. B.'
'Datta, Dipankar'

_publ_section_title
;
 Tuning of intramolecular electron transfer between Ru(ii) and the
 disulfide bond
;
_journal_issue 2
_journal_name_full 'New Journal of Chemistry'
_journal_page_first 197
_journal_paper_doi 10.1039/b206476f
_journal_volume 27
_journal_year 2003
_chemical_formula_moiety '[Ru(bpy)2(DTDP)](ClO4)2.H2O'
_chemical_formula_sum 'C30 H26 Cl2 N6 O9 Ru S2'
_chemical_formula_weight 850.66
_chemical_name_systematic
; 
? 
;
_space_group_IT_number 2
_symmetry_cell_setting triclinic
_symmetry_space_group_name_Hall '-P 1'
_symmetry_space_group_name_H-M 'P -1'
_atom_sites_solution_hydrogens geom
_atom_sites_solution_primary direct
_atom_sites_solution_secondary difmap
_audit_creation_method SHELXL-97
_cell_angle_alpha 68.989(10)
_cell_angle_beta 75.212(10)
_cell_angle_gamma 68.217(10)
_cell_formula_units_Z 2
_cell_length_a 10.046(14)
_cell_length_b 12.988(17)
_cell_length_c 15.224(17)
_cell_measurement_temperature 293(2)
_cell_volume 1705(4)
_computing_cell_refinement XDS
_computing_data_collection 'XDS (Kabsch, 1991)'
_computing_data_reduction XDS
_computing_molecular_graphics PLATON(Spek,1994)
_computing_structure_refinement 'SHELXL-93 (Sheldrick, 1993)'
_computing_structure_solution 'SHELXS-86 (Sheldrick, 1990)'
_diffrn_ambient_temperature 293(2)
_diffrn_measurement_device 'Marresearch Image Plate'
_diffrn_measurement_method '95 frames at 2^o intervals, counting time 2 min.'
_diffrn_radiation_monochromator graphite
_diffrn_radiation_source 'fine-focus sealed tube'
_diffrn_radiation_type MoK\a
_diffrn_radiation_wavelength 0.71073
_diffrn_reflns_av_R_equivalents 0.0000
_diffrn_reflns_av_sigmaI/netI 0.0715
_diffrn_reflns_limit_h_max 11
_diffrn_reflns_limit_h_min 0
_diffrn_reflns_limit_k_max 15
_diffrn_reflns_limit_k_min -14
_diffrn_reflns_limit_l_max 18
_diffrn_reflns_limit_l_min -17
_diffrn_reflns_number 5797
_diffrn_reflns_theta_max 26.06
_diffrn_reflns_theta_min 2.29
_exptl_absorpt_coefficient_mu 0.801
_exptl_absorpt_correction_type none
_exptl_crystal_density_diffrn 1.657
_exptl_crystal_density_method 'not measured'
_exptl_crystal_F_000 860
_refine_diff_density_max 1.052
_refine_diff_density_min -1.146
_refine_diff_density_rms 0.139
_refine_ls_extinction_method none
_refine_ls_goodness_of_fit_ref 1.056
_refine_ls_hydrogen_treatment mixed
_refine_ls_matrix_type full
_refine_ls_number_parameters 451
_refine_ls_number_reflns 5797
_refine_ls_number_restraints 0
_refine_ls_restrained_S_all 1.056
_refine_ls_R_factor_all 0.1647
_refine_ls_R_factor_gt 0.0887
_refine_ls_shift/su_max 0.030
_refine_ls_shift/su_mean 0.005
_refine_ls_structure_factor_coef Fsqd
_refine_ls_weighting_details 'w=1/[\s^2^(Fo^2^)+(0.1830P)^2^+0.0000P] where P=(Fo^2^+2Fc^2^)/3'
_refine_ls_weighting_scheme calc
_refine_ls_wR_factor_gt 0.2518
_refine_ls_wR_factor_ref 0.2837
_reflns_number_gt 3101
_reflns_number_total 5797
_reflns_threshold_expression >2sigma(I)
_cod_data_source_file b206476f.txt
_cod_data_source_block (1)
_cod_depositor_comments
;
The following automatic conversions were performed:

'_refine_ls_weighting_scheme' value 'calc
w=1/[\s^2^(Fo^2^)+(0.1830P)^2^+0.0000P] where P=(Fo^2^+2Fc^2^)/3' was
changed to 'calc'. New tag '_refine_ls_weighting_details' was
created. The value of the new tag was set to
'w=1/[\s^2^(Fo^2^)+(0.1830P)^2^+0.0000P] where P=(Fo^2^+2Fc^2^)/3'.

Automatic conversion script
Id: cif_fix_values 3143 2015-03-26 13:38:13Z robertas 
;
_cod_original_sg_symbol_H-M P-1
_cod_database_code 7050417

loop_
_symmetry_equiv_pos_as_xyz
'x, y, z'
'-x, -y, -z'

loop_
_atom_site_label
_atom_site_type_symbol
_atom_site_fract_x
_atom_site_fract_y
_atom_site_fract_z
_atom_site_U_iso_or_equiv
_atom_site_adp_type
_atom_site_occupancy
_atom_site_calc_flag
_atom_site_refinement_flags
_atom_site_disorder_assembly
_atom_site_disorder_group
Ru1 Ru 0.76969(8) 0.66865(6) 0.75180(5) 0.0601(3) Uani 1 d . . .
N11 N 0.8488(8) 0.5242(7) 0.7032(5) 0.0628(19) Uani 1 d . . .
C12 C 0.9403(11) 0.4194(9) 0.7446(9) 0.078(3) Uani 1 d . . .
H12 H 0.9658 0.4075 0.8028 0.094 Uiso 1 calc R . .
C13 C 0.9978(13) 0.3287(10) 0.7034(10) 0.086(3) Uani 1 d . . .
H13 H 1.0600 0.2578 0.7336 0.104 Uiso 1 calc R . .
C14 C 0.9601(14) 0.3470(12) 0.6176(11) 0.095(4) Uani 1 d . . .
H14 H 1.0005 0.2890 0.5877 0.114 Uiso 1 calc R . .
C15 C 0.8626(14) 0.4507(11) 0.5746(9) 0.086(3) Uani 1 d . . .
H15 H 0.8322 0.4618 0.5182 0.103 Uiso 1 calc R . .
C16 C 0.8103(11) 0.5405(10) 0.6204(8) 0.073(3) Uani 1 d . . .
C17 C 0.7075(11) 0.6499(9) 0.5835(7) 0.073(3) Uani 1 d . . .
C18 C 0.6503(14) 0.6865(11) 0.4952(8) 0.087(3) Uani 1 d . . .
H18 H 0.6841 0.6389 0.4557 0.104 Uiso 1 calc R . .
C19 C 0.5451(14) 0.7927(13) 0.4700(8) 0.093(4) Uani 1 d . . .
H19 H 0.5114 0.8185 0.4120 0.111 Uiso 1 calc R . .
C20 C 0.4897(13) 0.8611(11) 0.5314(8) 0.082(3) Uani 1 d . . .
H20 H 0.4149 0.9305 0.5169 0.099 Uiso 1 calc R . .
C21 C 0.5486(11) 0.8236(9) 0.6147(8) 0.072(3) Uani 1 d . . .
H21 H 0.5111 0.8690 0.6561 0.087 Uiso 1 calc R . .
N22 N 0.6548(8) 0.7270(7) 0.6378(5) 0.0590(19) Uani 1 d . . .
N31 N 0.9451(7) 0.7203(6) 0.6640(5) 0.0590(18) Uani 1 d . . .
C32 C 0.9296(12) 0.8046(9) 0.5790(7) 0.070(3) Uani 1 d . . .
H32 H 0.8364 0.8405 0.5631 0.084 Uiso 1 calc R . .
C33 C 1.0362(16) 0.8410(12) 0.5158(8) 0.099(4) Uani 1 d . . .
H33 H 1.0153 0.9027 0.4611 0.118 Uiso 1 calc R . .
C34 C 1.1800(16) 0.7831(15) 0.5348(9) 0.109(5) Uani 1 d . . .
H34 H 1.2572 0.8010 0.4906 0.131 Uiso 1 calc R . .
C35 C 1.2039(12) 0.6947(12) 0.6252(9) 0.097(4) Uani 1 d . . .
H35 H 1.2966 0.6560 0.6416 0.117 Uiso 1 calc R . .
C44 C 0.9761(10) 0.7594(9) 0.9092(7) 0.070(3) Uani 1 d . . .
H44 H 1.0425 0.7659 0.8539 0.084 Uiso 1 calc R . .
S37 S 1.1182(3) 0.5633(2) 0.7936(2) 0.0772(8) Uani 1 d . . .
S38 S 0.9137(3) 0.5842(2) 0.87163(17) 0.0623(6) Uani 1 d . . .
C39 C 0.8968(11) 0.6819(8) 0.9371(7) 0.066(2) Uani 1 d . . .
N40 N 0.8025(9) 0.6675(7) 1.0133(6) 0.070(2) Uani 1 d . . .
C41 C 0.7767(12) 0.7346(11) 1.0702(8) 0.085(3) Uani 1 d . . .
H41 H 0.7077 0.7278 1.1241 0.102 Uiso 1 calc R . .
C42 C 0.8524(13) 0.8141(10) 1.0492(8) 0.079(3) Uani 1 d . . .
H42 H 0.8359 0.8579 1.0898 0.095 Uiso 1 calc R . .
C43 C 0.9500(12) 0.8263(10) 0.9690(9) 0.081(3) Uani 1 d . . .
H43 H 0.9996 0.8797 0.9540 0.097 Uiso 1 calc R . .
C36 C 1.0859(11) 0.6699(9) 0.6854(7) 0.070(3) Uani 1 d . . .
N61 N 0.6710(7) 0.8171(6) 0.7953(5) 0.0561(18) Uani 1 d . . .
C62 C 0.7199(12) 0.9074(9) 0.7698(9) 0.081(3) Uani 1 d . . .
H62 H 0.8055 0.9085 0.7282 0.097 Uiso 1 calc R . .
C63 C 0.6385(15) 1.0034(10) 0.8076(11) 0.100(4) Uani 1 d . . .
H63 H 0.6696 1.0685 0.7866 0.120 Uiso 1 calc R . .
C64 C 0.5259(16) 1.0026(12) 0.8684(11) 0.105(4) Uani 1 d . . .
H64 H 0.4813 1.0627 0.8959 0.126 Uiso 1 calc R . .
C65 C 0.4689(12) 0.9111(10) 0.8942(9) 0.086(3) Uani 1 d . . .
H65 H 0.3827 0.9124 0.9356 0.103 Uiso 1 calc R . .
C66 C 0.5423(9) 0.8181(8) 0.8574(7) 0.066(2) Uani 1 d . . .
C67 C 0.4976(10) 0.7143(8) 0.8805(7) 0.064(2) Uani 1 d . . .
C68 C 0.3707(11) 0.7017(10) 0.9358(7) 0.078(3) Uani 1 d . . .
H68 H 0.3114 0.7569 0.9663 0.093 Uiso 1 calc R . .
C69 C 0.3313(11) 0.6061(11) 0.9461(9) 0.086(4) Uani 1 d . . .
H69 H 0.2449 0.5976 0.9834 0.104 Uiso 1 calc R . .
C70 C 0.4161(12) 0.5260(10) 0.9029(8) 0.076(3) Uani 1 d . . .
H70 H 0.3876 0.4633 0.9081 0.091 Uiso 1 calc R . .
C71 C 0.5487(12) 0.5379(9) 0.8496(7) 0.071(3) Uani 1 d . . .
H71 H 0.6109 0.4806 0.8221 0.086 Uiso 1 calc R . .
N72 N 0.5867(8) 0.6318(6) 0.8378(5) 0.0581(18) Uani 1 d . . .
Cl6 Cl 1.1471(3) 0.9914(2) 0.7248(2) 0.0832(8) Uani 1 d . . .
O61 O 1.1357(18) 1.0270(13) 0.8036(11) 0.186(6) Uani 1 d . . .
O62 O 1.0057(11) 1.0086(12) 0.7148(9) 0.172(6) Uani 1 d . . .
O64 O 1.2095(10) 1.0581(8) 0.6393(8) 0.130(4) Uani 1 d . . .
O65 O 1.2266(11) 0.8739(8) 0.7472(8) 0.132(4) Uani 1 d . . .
Cl7 Cl 1.5206(3) 0.3516(3) 0.7018(2) 0.0907(9) Uani 1 d . . .
O71 O 1.5165(14) 0.4701(9) 0.6671(10) 0.155(5) Uani 1 d . . .
O72 O 1.3893(12) 0.3372(13) 0.7016(8) 0.150(5) Uani 1 d . . .
O73 O 1.5551(12) 0.3036(10) 0.7986(8) 0.129(3) Uani 1 d . . .
O74 O 1.6270(13) 0.2908(11) 0.6441(10) 0.159(5) Uani 1 d . . .
O100 O 1.8057(11) 0.1529(10) 0.8965(7) 0.131(3) Uani 1 d . . .

loop_
_atom_site_aniso_label
_atom_site_aniso_U_11
_atom_site_aniso_U_22
_atom_site_aniso_U_33
_atom_site_aniso_U_23
_atom_site_aniso_U_13
_atom_site_aniso_U_12
Ru1 0.0577(5) 0.0504(5) 0.0675(5) -0.0144(4) -0.0108(3) -0.0130(3)
N11 0.071(5) 0.065(5) 0.059(5) -0.018(4) -0.011(4) -0.027(4)
C12 0.068(6) 0.062(7) 0.107(8) -0.020(6) -0.032(6) -0.014(5)
C13 0.092(8) 0.061(7) 0.110(10) -0.043(7) -0.007(7) -0.017(6)
C14 0.089(8) 0.083(9) 0.121(11) -0.057(8) 0.013(7) -0.027(7)
C15 0.105(9) 0.085(8) 0.077(7) -0.032(6) -0.011(6) -0.034(7)
C16 0.058(6) 0.081(8) 0.085(7) -0.031(6) 0.004(5) -0.030(5)
C17 0.070(6) 0.073(7) 0.076(7) -0.011(6) -0.004(5) -0.038(5)
C18 0.095(8) 0.100(9) 0.077(7) -0.029(7) -0.026(6) -0.030(7)
C19 0.096(9) 0.128(11) 0.065(7) -0.010(7) -0.019(6) -0.060(9)
C20 0.079(7) 0.092(8) 0.078(7) -0.010(6) -0.026(6) -0.032(6)
C21 0.065(6) 0.054(6) 0.084(7) -0.015(5) -0.018(5) -0.003(5)
N22 0.065(5) 0.066(5) 0.058(4) -0.022(4) 0.003(3) -0.037(4)
N31 0.045(4) 0.054(4) 0.070(5) -0.019(4) -0.008(3) -0.005(3)
C32 0.080(7) 0.075(7) 0.054(5) -0.007(5) -0.008(5) -0.035(5)
C33 0.127(12) 0.112(10) 0.059(6) -0.002(6) -0.013(6) -0.062(9)
C34 0.099(10) 0.168(14) 0.066(7) -0.031(8) 0.016(6) -0.069(9)
C35 0.062(7) 0.126(11) 0.092(9) -0.035(8) 0.002(6) -0.023(7)
C44 0.060(6) 0.078(7) 0.067(6) -0.008(5) -0.007(4) -0.031(5)
S37 0.0579(14) 0.0750(18) 0.0813(17) -0.0200(14) -0.0140(12) -0.0014(12)
S38 0.0601(13) 0.0540(14) 0.0659(14) -0.0112(11) -0.0141(10) -0.0127(11)
C39 0.068(6) 0.056(6) 0.060(6) -0.006(4) -0.014(5) -0.010(5)
N40 0.078(5) 0.056(5) 0.067(5) -0.012(4) -0.009(4) -0.016(4)
C41 0.079(7) 0.099(9) 0.067(7) -0.033(6) 0.001(5) -0.016(6)
C42 0.082(7) 0.072(7) 0.083(7) -0.032(6) -0.023(6) -0.008(6)
C43 0.071(7) 0.082(8) 0.100(8) -0.037(7) -0.015(6) -0.023(6)
C36 0.065(6) 0.073(7) 0.069(6) -0.025(5) -0.007(5) -0.015(5)
N61 0.047(4) 0.039(4) 0.073(5) -0.011(3) -0.014(3) -0.004(3)
C62 0.075(7) 0.059(7) 0.099(8) -0.022(6) -0.034(6) 0.004(5)
C63 0.106(10) 0.054(7) 0.144(12) -0.041(7) 0.005(9) -0.033(6)
C64 0.107(10) 0.087(9) 0.127(11) -0.067(8) 0.010(8) -0.021(8)
C65 0.067(7) 0.072(7) 0.120(10) -0.044(7) -0.008(6) -0.010(5)
C66 0.043(5) 0.064(6) 0.083(7) -0.025(5) -0.015(4) -0.001(4)
C67 0.068(6) 0.048(5) 0.067(6) -0.005(5) -0.018(5) -0.014(5)
C68 0.058(6) 0.084(8) 0.075(7) -0.012(6) -0.001(5) -0.021(5)
C69 0.046(6) 0.104(9) 0.096(8) 0.000(7) -0.019(5) -0.030(6)
C70 0.076(7) 0.070(7) 0.076(7) 0.002(6) -0.022(5) -0.030(6)
C71 0.091(8) 0.075(7) 0.062(6) -0.015(5) -0.014(5) -0.043(6)
N72 0.059(4) 0.054(5) 0.058(4) -0.013(4) -0.018(3) -0.010(4)
Cl6 0.0809(19) 0.0655(17) 0.0875(19) -0.0110(14) -0.0133(14) -0.0155(14)
O61 0.231(17) 0.177(12) 0.185(13) -0.108(11) -0.001(11) -0.066(11)
O62 0.091(7) 0.208(13) 0.150(10) 0.044(9) -0.041(6) -0.050(8)
O64 0.097(6) 0.106(7) 0.137(8) 0.012(6) 0.015(6) -0.043(5)
O65 0.123(8) 0.062(5) 0.152(9) -0.005(5) 0.006(6) -0.006(5)
Cl7 0.089(2) 0.090(2) 0.097(2) -0.0377(18) -0.0004(15) -0.0305(16)
O71 0.169(11) 0.078(7) 0.195(12) -0.005(7) -0.053(9) -0.028(7)
O72 0.119(8) 0.259(15) 0.132(8) -0.094(9) 0.026(6) -0.119(9)
O73 0.134(9) 0.145(9) 0.121(8) -0.042(7) -0.029(6) -0.047(7)
O74 0.128(9) 0.183(11) 0.194(12) -0.130(10) 0.057(8) -0.057(8)
O100 0.104(7) 0.165(10) 0.113(7) -0.046(7) -0.002(5) -0.031(7)

loop_
_atom_type_symbol
_atom_type_description
_atom_type_scat_dispersion_real
_atom_type_scat_dispersion_imag
_atom_type_scat_source
C C 0.0033 0.0016 'International Tables Vol C Tables 4.2.6.8 and 6.1.1.4'
H H 0.0000 0.0000 'International Tables Vol C Tables 4.2.6.8 and 6.1.1.4'
N N 0.0061 0.0033 'International Tables Vol C Tables 4.2.6.8 and 6.1.1.4'
O O 0.0106 0.0060 'International Tables Vol C Tables 4.2.6.8 and 6.1.1.4'
Ru Ru -1.2594 0.8363 'International Tables Vol C Tables 4.2.6.8 and 6.1.1.4'
S S 0.1246 0.1234 'International Tables Vol C Tables 4.2.6.8 and 6.1.1.4'
Cl Cl 0.1484 0.1585 'International Tables Vol C Tables 4.2.6.8 and 6.1.1.4'

loop_
_geom_angle_atom_site_label_1
_geom_angle_atom_site_label_2
_geom_angle_atom_site_label_3
_geom_angle
_geom_angle_site_symmetry_1
_geom_angle_site_symmetry_3
_geom_angle_publ_flag
N11 Ru1 N72 97.2(3) . . ?
N11 Ru1 N61 174.2(3) . . ?
N72 Ru1 N61 79.6(3) . . ?
N11 Ru1 N22 79.3(3) . . ?
N72 Ru1 N22 86.6(3) . . ?
N61 Ru1 N22 95.6(3) . . ?
N11 Ru1 N31 87.1(3) . . ?
N72 Ru1 N31 175.3(3) . . ?
N61 Ru1 N31 96.0(3) . . ?
N22 Ru1 N31 92.2(3) . . ?
N11 Ru1 S38 93.7(2) . . ?
N72 Ru1 S38 95.4(2) . . ?
N61 Ru1 S38 91.4(2) . . ?
N22 Ru1 S38 172.9(2) . . ?
N31 Ru1 S38 86.3(2) . . ?
C16 N11 C12 118.4(9) . . ?
C16 N11 Ru1 115.1(7) . . ?
C12 N11 Ru1 126.4(7) . . ?
N11 C12 C13 122.9(11) . . ?
C14 C13 C12 118.2(12) . . ?
C13 C14 C15 121.0(12) . . ?
C14 C15 C16 117.5(11) . . ?
N11 C16 C17 115.7(10) . . ?
N11 C16 C15 121.9(10) . . ?
C17 C16 C15 122.3(11) . . ?
N22 C17 C16 117.5(9) . . ?
N22 C17 C18 117.1(10) . . ?
C16 C17 C18 125.4(11) . . ?
C19 C18 C17 119.5(12) . . ?
C18 C19 C20 120.1(10) . . ?
C21 C20 C19 118.5(11) . . ?
N22 C21 C20 122.9(11) . . ?
C21 N22 C17 121.6(9) . . ?
C21 N22 Ru1 127.3(7) . . ?
C17 N22 Ru1 111.2(6) . . ?
C32 N31 C36 114.8(8) . . ?
C32 N31 Ru1 121.8(6) . . ?
C36 N31 Ru1 123.4(6) . . ?
C33 C32 N31 126.5(10) . . ?
C32 C33 C34 118.2(11) . . ?
C33 C34 C35 118.1(10) . . ?
C36 C35 C34 117.9(11) . . ?
C43 C44 C39 116.0(9) . . ?
C36 S37 S38 102.9(4) . . ?
C39 S38 S37 104.8(3) . . ?
C39 S38 Ru1 113.3(3) . . ?
S37 S38 Ru1 101.19(15) . . ?
N40 C39 C44 125.7(10) . . ?
N40 C39 S38 110.2(8) . . ?
C44 C39 S38 124.1(8) . . ?
C39 N40 C41 117.6(9) . . ?
N40 C41 C42 121.1(10) . . ?
C43 C42 C41 119.4(11) . . ?
C42 C43 C44 120.2(11) . . ?
C35 C36 N31 124.3(10) . . ?
C35 C36 S37 116.8(8) . . ?
N31 C36 S37 118.9(7) . . ?
C62 N61 C66 119.2(8) . . ?
C62 N61 Ru1 126.2(7) . . ?
C66 N61 Ru1 114.6(6) . . ?
N61 C62 C63 119.1(11) . . ?
C64 C63 C62 122.4(11) . . ?
C63 C64 C65 119.9(12) . . ?
C66 C65 C64 119.3(11) . . ?
C65 C66 N61 120.0(9) . . ?
C65 C66 C67 125.3(9) . . ?
N61 C66 C67 114.8(8) . . ?
N72 C67 C68 120.3(9) . . ?
N72 C67 C66 115.9(8) . . ?
C68 C67 C66 123.6(10) . . ?
C67 C68 C69 119.4(11) . . ?
C70 C69 C68 120.8(11) . . ?
C69 C70 C71 118.9(11) . . ?
N72 C71 C70 120.6(11) . . ?
C71 N72 C67 119.8(9) . . ?
C71 N72 Ru1 125.0(7) . . ?
C67 N72 Ru1 115.1(6) . . ?
O62 Cl6 O65 111.1(8) . . ?
O62 Cl6 O61 105.8(10) . . ?
O65 Cl6 O61 106.5(9) . . ?
O62 Cl6 O64 107.9(7) . . ?
O65 Cl6 O64 112.4(6) . . ?
O61 Cl6 O64 113.0(9) . . ?
O74 Cl7 O72 107.8(8) . . ?
O74 Cl7 O71 109.0(9) . . ?
O72 Cl7 O71 112.8(8) . . ?
O74 Cl7 O73 109.5(8) . . ?
O72 Cl7 O73 108.8(7) . . ?
O71 Cl7 O73 109.0(8) . . ?

loop_
_geom_bond_atom_site_label_1
_geom_bond_atom_site_label_2
_geom_bond_distance
_geom_bond_site_symmetry_2
_geom_bond_publ_flag
Ru1 N11 2.070(8) . ?
Ru1 N72 2.073(8) . ?
Ru1 N61 2.074(8) . ?
Ru1 N22 2.085(8) . ?
Ru1 N31 2.092(8) . ?
Ru1 S38 2.315(3) . ?
N11 C16 1.334(13) . ?
N11 C12 1.359(12) . ?
C12 C13 1.398(16) . ?
C13 C14 1.367(19) . ?
C14 C15 1.385(18) . ?
C15 C16 1.436(16) . ?
C16 C17 1.427(15) . ?
C17 N22 1.395(13) . ?
C17 C18 1.448(15) . ?
C18 C19 1.383(17) . ?
C19 C20 1.390(17) . ?
C20 C21 1.387(15) . ?
C21 N22 1.310(12) . ?
N31 C32 1.362(11) . ?
N31 C36 1.389(12) . ?
C32 C33 1.349(15) . ?
C33 C34 1.410(19) . ?
C34 C35 1.449(18) . ?
C35 C36 1.366(14) . ?
C44 C43 1.388(15) . ?
C44 C39 1.395(14) . ?
S37 C36 1.745(10) . ?
S37 S38 2.068(4) . ?
S38 C39 1.814(11) . ?
C39 N40 1.300(13) . ?
N40 C41 1.356(14) . ?
C41 C42 1.403(16) . ?
C42 C43 1.358(16) . ?
N61 C62 1.331(13) . ?
N61 C66 1.392(12) . ?
C62 C63 1.439(16) . ?
C63 C64 1.266(17) . ?
C64 C65 1.396(17) . ?
C65 C66 1.389(15) . ?
C66 C67 1.474(13) . ?
C67 N72 1.364(12) . ?
C67 C68 1.367(14) . ?
C68 C69 1.384(16) . ?
C69 C70 1.338(17) . ?
C70 C71 1.402(15) . ?
C71 N72 1.349(12) . ?
Cl6 O62 1.394(11) . ?
Cl6 O65 1.395(9) . ?
Cl6 O61 1.397(14) . ?
Cl6 O64 1.420(9) . ?
Cl7 O74 1.389(10) . ?
Cl7 O72 1.400(10) . ?
Cl7 O71 1.425(10) . ?
Cl7 O73 1.457(11) . ?
